data_4326860
loop_
_publ_author_name
'Dimitris I. Alexandropoulos'
'Shreya Mukherjee'
'Constantina Papatriantafyllopoulou'
'Catherine P. Raptopoulou'
'Vassilis Psycharis'
'Vlasoula Bekiari'
'George Christou'
'Theocharis C. Stamatatos'

_publ_section_title
;
 A New Family of Nonanuclear Lanthanide Clusters Displaying Magnetic and
 Optical Properties
;
_journal_name_full 'Inorganic Chemistry'
_journal_page_first 11276
_journal_page_last 11278
_journal_paper_doi 10.1021/ic2013683
_journal_volume 50
_journal_year 2011
_chemical_formula_sum 'C72.6 H119.4 Cl1.2 Dy9 N24 O52.6'
_chemical_formula_weight 3675.16
_chemical_name_systematic
;
 ?
;
_space_group_IT_number 85
_symmetry_cell_setting tetragonal
_symmetry_space_group_name_Hall '-P 4a'
_symmetry_space_group_name_H-M 'P 4/n :2'
_atom_sites_solution_hydrogens geom
_atom_sites_solution_primary direct
_atom_sites_solution_secondary difmap
_audit_creation_method SHELXL-97
_cell_angle_alpha 90.00
_cell_angle_beta 90.00
_cell_angle_gamma 90.00
_cell_formula_units_Z 2
_cell_length_a 19.0680(3)
_cell_length_b 19.0680(3)
_cell_length_c 16.2385(3)
_cell_measurement_reflns_used 19585
_cell_measurement_temperature 160(2)
_cell_measurement_theta_max 71.92
_cell_measurement_theta_min 6.56
_cell_volume 5904.13(17)
_computing_cell_refinement 'CrystalClear, Rigaku MSC, 2005'
_computing_data_collection 'CrystalClear, Rigaku MSC, 2005'
_computing_data_reduction 'CrystalClear, Rigaku MSC, 2005'
_computing_structure_refinement 'SHELXL-97 (Sheldrick, 1997)'
_computing_structure_solution 'SHELXS-97 (Sheldrick, 1997)'
_diffrn_ambient_temperature 160(2)
_diffrn_measured_fraction_theta_full 0.984
_diffrn_measured_fraction_theta_max 0.984
_diffrn_measurement_device_type 'Rigaku R-AXIS SPIDER IPDS'
_diffrn_measurement_method '\q scans'
_diffrn_radiation_monochromator graphite
_diffrn_radiation_source 'fine-focus sealed tube'
_diffrn_radiation_type CuK\a
_diffrn_radiation_wavelength 1.54178
_diffrn_reflns_av_R_equivalents 0.1051
_diffrn_reflns_av_sigmaI/netI 0.1129
_diffrn_reflns_limit_h_max 16
_diffrn_reflns_limit_h_min -22
_diffrn_reflns_limit_k_max 21
_diffrn_reflns_limit_k_min -17
_diffrn_reflns_limit_l_max 16
_diffrn_reflns_limit_l_min -19
_diffrn_reflns_number 24738
_diffrn_reflns_theta_full 64.99
_diffrn_reflns_theta_max 64.99
_diffrn_reflns_theta_min 6.57
_exptl_absorpt_coefficient_mu 30.946
_exptl_absorpt_correction_T_max 1.000
_exptl_absorpt_correction_T_min 0.398
_exptl_absorpt_correction_type empirical
_exptl_absorpt_process_details 'CrystalClear, Rigaku MSC, 2005'
_exptl_crystal_colour colorless
_exptl_crystal_density_diffrn 2.067
_exptl_crystal_description parallelepiped
_exptl_crystal_F_000 3516
_exptl_crystal_size_max 0.19
_exptl_crystal_size_mid 0.17
_exptl_crystal_size_min 0.10
_refine_diff_density_max 1.919
_refine_diff_density_min -2.417
_refine_diff_density_rms 0.244
_refine_ls_extinction_method none
_refine_ls_goodness_of_fit_ref 1.043
_refine_ls_hydrogen_treatment refall
_refine_ls_matrix_type full
_refine_ls_number_parameters 380
_refine_ls_number_reflns 4960
_refine_ls_number_restraints 0
_refine_ls_restrained_S_all 1.043
_refine_ls_R_factor_all 0.0873
_refine_ls_R_factor_gt 0.0749
_refine_ls_shift/su_max 0.000
_refine_ls_shift/su_mean 0.000
_refine_ls_structure_factor_coef Fsqd
_refine_ls_weighting_details 'calc w=1/[\s^2^(Fo^2^)+(0.1071P)^2^+0.0000P] where P=(Fo^2^+2Fc^2^)/3'
_refine_ls_weighting_scheme calc
_refine_ls_wR_factor_gt 0.1761
_refine_ls_wR_factor_ref 0.1893
_reflns_number_gt 3990
_reflns_number_total 4960
_reflns_threshold_expression >2sigma(I)
_cod_data_source_file ic2013683_si_001.cif
_cod_data_source_block xsda1046
_cod_original_sg_symbol_H-M 'P 4/n'
_cod_original_formula_sum 'C72.60 H119.40 Cl1.20 Dy9 N24 O52.60'
_cod_database_code 4326860

loop_
_symmetry_equiv_pos_as_xyz
'x, y, z'
'-x+1/2, -y+1/2, z'
'-y+1/2, x, z'
'y, -x+1/2, z'
'-x, -y, -z'
'x-1/2, y-1/2, -z'
'y-1/2, -x, -z'
'-y, x-1/2, -z'

loop_
_atom_site_label
_atom_site_type_symbol
_atom_site_fract_x
_atom_site_fract_y
_atom_site_fract_z
_atom_site_U_iso_or_equiv
_atom_site_adp_type
_atom_site_occupancy
_atom_site_symmetry_multiplicity
_atom_site_calc_flag
_atom_site_refinement_flags
Dy1 Dy 0.29547(3) 0.37462(3) 0.47802(3) 0.0177(2) Uani 1 1 d .
Dy2 Dy 0.2500 0.2500 0.65156(6) 0.0163(3) Uani 1 4 d S
Dy3 Dy 0.19662(3) 0.37003(3) 0.83270(3) 0.0216(2) Uani 1 1 d .
N1 N 0.2945(5) 0.4481(4) 0.3410(4) 0.0240(19) Uani 1 1 d .
O1 O 0.1979(3) 0.3621(3) 0.3975(4) 0.0229(16) Uani 1 1 d .
C1 C 0.1864(5) 0.3878(6) 0.3195(6) 0.036(3) Uani 1 1 d .
H1A H 0.1396 0.4103 0.3177 0.051 Uiso 1 1 calc R
H1B H 0.1861 0.3482 0.2800 0.051 Uiso 1 1 calc R
C2 C 0.2409(6) 0.4405(5) 0.2927(5) 0.029(2) Uani 1 1 d .
C3 C 0.2314(6) 0.4788(7) 0.2198(7) 0.050(3) Uani 1 1 d .
H3 H 0.1904 0.4719 0.1876 0.069 Uiso 1 1 calc R
C4 C 0.2806(6) 0.5256(7) 0.1952(7) 0.047(3) Uani 1 1 d .
H4 H 0.2756 0.5511 0.1453 0.066 Uiso 1 1 calc R
C5 C 0.3385(6) 0.5348(6) 0.2459(6) 0.040(3) Uani 1 1 d .
H5 H 0.3737 0.5679 0.2317 0.055 Uiso 1 1 calc R
C6 C 0.3449(6) 0.4953(6) 0.3172(6) 0.040(3) Uani 1 1 d .
H6 H 0.3854 0.5011 0.3506 0.057 Uiso 1 1 calc R
N11 N 0.1444(5) 0.4298(4) 0.9640(4) 0.028(2) Uani 1 1 d .
O11 O 0.1304(3) 0.2963(3) 0.9131(4) 0.0268(17) Uani 1 1 d .
C11 C 0.0825(6) 0.3202(6) 0.9720(6) 0.039(3) Uani 1 1 d .
H11A H 0.0844 0.2885 1.0203 0.055 Uiso 1 1 calc R
H11B H 0.0346 0.3171 0.9486 0.055 Uiso 1 1 calc R
C12 C 0.0948(6) 0.3943(6) 1.0009(6) 0.037(3) Uani 1 1 d .
C13 C 0.0512(5) 0.4227(6) 1.0616(5) 0.033(3) Uani 1 1 d .
H13 H 0.0164 0.3947 1.0875 0.046 Uiso 1 1 calc R
C14 C 0.0598(7) 0.4915(7) 1.0828(7) 0.050(3) Uani 1 1 d .
H14 H 0.0296 0.5126 1.1222 0.070 Uiso 1 1 calc R
C15 C 0.1122(7) 0.5298(6) 1.0466(6) 0.046(3) Uani 1 1 d .
H15 H 0.1204 0.5773 1.0615 0.065 Uiso 1 1 calc R
C16 C 0.1533(6) 0.4961(6) 0.9867(6) 0.032(3) Uani 1 1 d .
H16 H 0.1895 0.5223 0.9609 0.045 Uiso 1 1 calc R
N21 N 0.2855(4) 0.5045(5) 0.5804(5) 0.031(2) Uani 1 1 d .
O21 O 0.3173(3) 0.4514(3) 0.6105(4) 0.0263(15) Uani 1 1 d .
O22 O 0.2584(4) 0.4961(3) 0.5087(4) 0.0303(17) Uani 1 1 d .
O23 O 0.2817(4) 0.5605(4) 0.6163(4) 0.0382(19) Uani 1 1 d .
N22 N 0.0889(5) 0.4520(4) 0.7401(5) 0.034(2) Uani 1 1 d .
O24 O 0.1463(4) 0.4372(3) 0.7041(4) 0.0334(17) Uani 1 1 d .
O25 O 0.0789(3) 0.4216(4) 0.8089(4) 0.0302(17) Uani 1 1 d .
O26 O 0.0451(5) 0.4921(5) 0.7101(5) 0.069(3) Uani 1 1 d .
N31 N 0.2823(5) 0.5950(5) 0.8028(5) 0.035(2) Uani 1 1 d .
O31 O 0.2308(4) 0.4905(4) 0.8240(4) 0.0385(19) Uani 1 1 d .
C31 C 0.2843(6) 0.5258(6) 0.8053(6) 0.035(3) Uani 1 1 d .
C32 C 0.2179(7) 0.6338(7) 0.8104(10) 0.072(4) Uani 1 1 d .
H32A H 0.2279 0.6807 0.8321 0.107 Uiso 1 1 calc R
H32B H 0.1861 0.6092 0.8480 0.107 Uiso 1 1 calc R
H32C H 0.1957 0.6381 0.7561 0.107 Uiso 1 1 calc R
N32 N 0.5247(5) 0.4050(4) 0.4830(5) 0.033(2) Uani 1 1 d .
O32 O 0.4087(3) 0.4301(3) 0.4694(4) 0.0262(16) Uani 1 1 d .
C33 C 0.3452(7) 0.6356(7) 0.7791(7) 0.065(4) Uani 1 1 d .
H33A H 0.3336 0.6667 0.7330 0.097 Uiso 1 1 calc R
H33B H 0.3826 0.6034 0.7626 0.097 Uiso 1 1 calc R
H33C H 0.3609 0.6638 0.8261 0.097 Uiso 1 1 calc R
C34 C 0.4628(6) 0.4144(5) 0.5114(6) 0.028(2) Uani 1 1 d .
C35 C 0.5400(7) 0.4027(9) 0.3965(7) 0.089(5) Uani 1 1 d .
H35A H 0.5852 0.4255 0.3861 0.133 Uiso 1 1 calc R
H35B H 0.5030 0.4272 0.3660 0.133 Uiso 1 1 calc R
H35C H 0.5422 0.3537 0.3783 0.133 Uiso 1 1 calc R
C36 C 0.5815(6) 0.3850(7) 0.5381(7) 0.051(3) Uani 1 1 d .
H36A H 0.6198 0.4191 0.5333 0.076 Uiso 1 1 calc R
H36B H 0.5986 0.3383 0.5230 0.076 Uiso 1 1 calc R
H36C H 0.5642 0.3843 0.5949 0.076 Uiso 1 1 calc R
O2 O 0.2500 0.2500 0.4752(6) 0.019(3) Uani 1 4 d S
O3 O 0.3493(3) 0.2969(3) 0.5724(4) 0.0207(15) Uani 1 1 d .
O4 O 0.2853(3) 0.3488(3) 0.7371(3) 0.0183(14) Uani 1 1 d .
O5 O 0.2500 0.2500 0.8480(6) 0.015(3) Uani 1 4 d S
Cl Cl 0.2280(8) 0.3192(5) 0.1269(6) 0.076(4) Uani 0.30 1 d P
C C 0.2500 0.2500 0.0643(18) 0.022(7) Uiso 0.60 4 d SP
O4W O 0.6456(18) 0.2264(18) 0.0155(18) 0.029(8) Uiso 0.20 1 d P
O5W O 0.6926(18) 0.2742(17) 0.0313(18) 0.030(8) Uiso 0.20 1 d P
O3W O 0.2500 0.7500 0.559(3) 0.045(14) Uiso 0.20 2 d SP
O6W O 0.2077 0.747(2) 0.587(3) 0.042(13) Uiso 0.15 1 d P

loop_
_atom_site_aniso_label
_atom_site_aniso_U_11
_atom_site_aniso_U_22
_atom_site_aniso_U_33
_atom_site_aniso_U_23
_atom_site_aniso_U_13
_atom_site_aniso_U_12
Dy1 0.0199(4) 0.0190(4) 0.0142(4) 0.0008(2) 0.0011(2) -0.0015(2)
Dy2 0.0194(4) 0.0194(4) 0.0102(5) 0.000 0.000 0.000
Dy3 0.0266(4) 0.0249(4) 0.0133(4) -0.0027(2) 0.0035(2) 0.0009(2)
N1 0.043(6) 0.013(4) 0.016(4) -0.001(3) 0.009(4) 0.003(4)
O1 0.026(4) 0.031(4) 0.011(3) 0.006(3) -0.006(3) 0.003(3)
C1 0.026(6) 0.057(8) 0.026(6) 0.016(5) -0.002(5) -0.008(6)
C2 0.036(6) 0.027(6) 0.023(5) 0.005(4) -0.005(5) -0.004(5)
C3 0.033(7) 0.070(9) 0.046(7) 0.030(6) 0.008(6) 0.000(7)
C4 0.043(7) 0.055(8) 0.042(7) 0.022(6) 0.010(6) 0.004(6)
C5 0.041(7) 0.038(7) 0.040(6) 0.016(5) 0.003(6) -0.007(6)
C6 0.054(8) 0.038(7) 0.029(6) 0.003(5) 0.012(5) -0.013(6)
N11 0.041(6) 0.033(5) 0.010(4) -0.005(4) 0.008(4) 0.003(5)
O11 0.036(4) 0.024(4) 0.020(4) -0.001(3) 0.013(3) -0.003(3)
C11 0.040(7) 0.050(8) 0.027(6) -0.009(5) 0.016(5) 0.005(6)
C12 0.033(6) 0.061(8) 0.017(5) 0.001(5) 0.001(5) 0.006(6)
C13 0.032(6) 0.043(7) 0.023(5) -0.006(5) 0.007(5) 0.010(5)
C14 0.052(8) 0.069(9) 0.029(6) -0.008(6) 0.004(6) 0.025(7)
C15 0.064(9) 0.045(8) 0.030(6) -0.015(6) -0.007(6) 0.003(7)
C16 0.035(7) 0.035(7) 0.026(6) -0.005(5) 0.007(5) 0.003(6)
N21 0.026(5) 0.030(5) 0.036(5) -0.001(4) 0.004(4) -0.008(4)
O21 0.031(4) 0.023(4) 0.025(4) -0.002(3) -0.003(3) -0.001(3)
O22 0.032(4) 0.028(4) 0.031(4) -0.008(3) 0.000(3) 0.002(3)
O23 0.049(5) 0.024(4) 0.042(4) -0.020(3) 0.006(4) 0.000(4)
N22 0.051(6) 0.021(5) 0.031(5) -0.004(4) 0.005(4) 0.012(4)
O24 0.043(5) 0.027(4) 0.030(4) -0.007(3) 0.010(3) 0.003(4)
O25 0.033(4) 0.037(4) 0.021(3) 0.003(3) 0.010(3) 0.011(4)
O26 0.091(8) 0.064(6) 0.052(5) 0.018(5) -0.008(5) 0.049(6)
N31 0.030(5) 0.037(6) 0.038(5) -0.007(4) 0.002(4) -0.009(5)
O31 0.062(6) 0.026(4) 0.027(4) -0.004(3) 0.003(4) -0.008(4)
C31 0.058(8) 0.029(6) 0.018(5) -0.005(4) 0.001(5) -0.014(6)
C32 0.063(10) 0.039(8) 0.113(11) -0.009(8) -0.002(9) 0.013(7)
N32 0.038(6) 0.031(5) 0.029(5) 0.002(4) 0.009(4) -0.009(5)
O32 0.018(4) 0.023(4) 0.036(4) 0.002(3) -0.003(3) -0.011(3)
C33 0.070(10) 0.071(10) 0.053(8) -0.011(7) 0.014(7) -0.045(8)
C34 0.028(6) 0.021(6) 0.035(6) -0.004(4) -0.001(5) -0.017(5)
C35 0.065(11) 0.165(17) 0.037(8) -0.018(9) 0.015(7) 0.021(11)
C36 0.035(7) 0.055(8) 0.063(8) -0.003(7) -0.006(6) 0.004(7)
O2 0.023(5) 0.023(5) 0.010(6) 0.000 0.000 0.000
O3 0.024(4) 0.026(4) 0.012(3) 0.003(2) -0.005(3) -0.004(3)
O4 0.026(4) 0.018(3) 0.011(3) 0.002(3) -0.001(2) -0.005(3)
O5 0.016(4) 0.016(4) 0.013(6) 0.000 0.000 0.000
Cl 0.157(12) 0.044(6) 0.026(5) -0.004(4) -0.009(6) 0.041(8)

loop_
_atom_type_symbol
_atom_type_description
_atom_type_scat_dispersion_real
_atom_type_scat_dispersion_imag
_atom_type_scat_source
C C 0.0181 0.0091 'International Tables Vol C Tables 4.2.6.8 and 6.1.1.4'
H H 0.0000 0.0000 'International Tables Vol C Tables 4.2.6.8 and 6.1.1.4'
N N 0.0311 0.0180 'International Tables Vol C Tables 4.2.6.8 and 6.1.1.4'
O O 0.0492 0.0322 'International Tables Vol C Tables 4.2.6.8 and 6.1.1.4'
Dy Dy -9.8046 9.8477 'International Tables Vol C Tables 4.2.6.8 and 6.1.1.4'
Cl Cl 0.3639 0.7018 'International Tables Vol C Tables 4.2.6.8 and 6.1.1.4'

loop_
_geom_angle_atom_site_label_1
_geom_angle_atom_site_label_2
_geom_angle_atom_site_label_3
_geom_angle
_geom_angle_site_symmetry_1
_geom_angle_site_symmetry_3
O1 Dy1 O1 93.5(3) . 4
O1 Dy1 O3 131.2(2) . .
O1 Dy1 O3 75.6(2) 4 .
O1 Dy1 O3 75.3(2) . 3
O1 Dy1 O3 130.9(2) 4 3
O3 Dy1 O3 77.1(3) . 3
O1 Dy1 O32 137.9(2) . .
O1 Dy1 O32 74.6(2) 4 .
O3 Dy1 O32 85.6(2) . .
O3 Dy1 O32 142.1(2) 3 .
O1 Dy1 O22 88.9(2) . .
O1 Dy1 O22 147.1(2) 4 .
O3 Dy1 O22 125.5(2) . .
O3 Dy1 O22 81.3(2) 3 .
O32 Dy1 O22 81.8(2) . .
O1 Dy1 O2 67.2(2) . .
O1 Dy1 O2 67.2(2) 4 .
O3 Dy1 O2 64.7(2) . .
O3 Dy1 O2 64.4(2) 3 .
O32 Dy1 O2 135.92(16) . .
O22 Dy1 O2 141.79(17) . .
O1 Dy1 N1 64.3(2) . .
O1 Dy1 N1 80.9(2) 4 .
O3 Dy1 N1 152.2(2) . .
O3 Dy1 N1 130.3(2) 3 .
O32 Dy1 N1 73.9(2) . .
O22 Dy1 N1 70.7(2) . .
O2 Dy1 N1 118.9(3) . .
O1 Dy1 O21 130.8(2) . .
O1 Dy1 O21 135.6(2) 4 .
O3 Dy1 O21 75.5(2) . .
O3 Dy1 O21 72.8(2) 3 .
O32 Dy1 O21 70.3(2) . .
O22 Dy1 O21 50.2(2) . .
O2 Dy1 O21 126.2(3) . .
N1 Dy1 O21 113.3(2) . .
O1 Dy1 Dy1 38.59(15) . 3
O1 Dy1 Dy1 104.37(15) 4 3
O3 Dy1 Dy1 97.43(15) . 3
O3 Dy1 Dy1 40.96(14) 3 3
O32 Dy1 Dy1 176.48(14) . 3
O22 Dy1 Dy1 97.83(16) . 3
O2 Dy1 Dy1 45.009(5) . 3
N1 Dy1 Dy1 102.61(19) . 3
O21 Dy1 Dy1 112.18(14) . 3
O1 Dy1 Dy1 104.39(16) . 4
O1 Dy1 Dy1 38.55(14) 4 4
O3 Dy1 Dy1 41.35(14) . 4
O3 Dy1 Dy1 97.37(15) 3 4
O32 Dy1 Dy1 91.12(16) . 4
O22 Dy1 Dy1 165.93(16) . 4
O2 Dy1 Dy1 45.009(4) . 4
N1 Dy1 Dy1 119.08(16) . 4
O21 Dy1 Dy1 115.91(14) . 4
Dy1 Dy1 Dy1 90.0 3 4
O1 Dy1 Dy2 100.01(15) . .
O1 Dy1 Dy2 99.97(14) 4 .
O3 Dy1 Dy2 39.14(15) . .
O3 Dy1 Dy2 39.24(15) 3 .
O32 Dy1 Dy2 121.60(15) . .
O22 Dy1 Dy2 111.88(15) . .
O2 Dy1 Dy2 49.1(2) . .
N1 Dy1 Dy2 164.24(19) . .
O21 Dy1 Dy2 77.13(13) . .
Dy1 Dy1 Dy2 61.813(7) 3 .
Dy1 Dy1 Dy2 61.813(7) 4 .
O4 Dy2 O4 71.02(13) . 4
O4 Dy2 O4 110.5(3) . 2
O4 Dy2 O4 71.02(13) 4 2
O4 Dy2 O4 71.02(13) . 3
O4 Dy2 O4 110.5(3) 4 3
O4 Dy2 O4 71.02(13) 2 3
O4 Dy2 O3 142.55(19) . 4
O4 Dy2 O3 78.7(2) 4 4
O4 Dy2 O3 78.6(2) 2 4
O4 Dy2 O3 142.45(19) 3 4
O4 Dy2 O3 142.45(19) . 2
O4 Dy2 O3 142.55(19) 4 2
O4 Dy2 O3 78.7(2) 2 2
O4 Dy2 O3 78.6(2) 3 2
O3 Dy2 O3 74.13(13) 4 2
O4 Dy2 O3 78.6(2) . 3
O4 Dy2 O3 142.45(19) 4 3
O4 Dy2 O3 142.55(19) 2 3
O4 Dy2 O3 78.7(2) 3 3
O3 Dy2 O3 116.9(3) 4 3
O3 Dy2 O3 74.13(13) 2 3
O4 Dy2 O3 78.7(2) . .
O4 Dy2 O3 78.6(2) 4 .
O4 Dy2 O3 142.45(19) 2 .
O4 Dy2 O3 142.55(19) 3 .
O3 Dy2 O3 74.13(13) 4 .
O3 Dy2 O3 116.9(3) 2 .
O3 Dy2 O3 74.13(13) 3 .
O4 Dy2 O2 124.77(14) . .
O4 Dy2 O2 124.77(14) 4 .
O4 Dy2 O2 124.77(14) 2 .
O4 Dy2 O2 124.77(14) 3 .
O3 Dy2 O2 58.47(14) 4 .
O3 Dy2 O2 58.47(14) 2 .
O3 Dy2 O2 58.47(14) 3 .
O3 Dy2 O2 58.47(14) . .
O4 Dy2 Dy1 166.68(14) . 2
O4 Dy2 Dy1 115.36(13) 4 2
O4 Dy2 Dy1 82.86(13) 2 2
O4 Dy2 Dy1 114.87(13) 3 2
O3 Dy2 Dy1 37.87(14) 4 2
O3 Dy2 Dy1 37.43(13) 2 2
O3 Dy2 Dy1 90.64(14) 3 2
O3 Dy2 Dy1 90.91(14) . 2
O2 Dy2 Dy1 41.913(12) . 2
O4 Dy2 Dy1 114.87(13) . 3
O4 Dy2 Dy1 166.68(14) 4 3
O4 Dy2 Dy1 115.36(13) 2 3
O4 Dy2 Dy1 82.86(13) 3 3
O3 Dy2 Dy1 90.91(14) 4 3
O3 Dy2 Dy1 37.87(13) 2 3
O3 Dy2 Dy1 37.43(13) 3 3
O3 Dy2 Dy1 90.64(14) . 3
O2 Dy2 Dy1 41.913(12) . 3
Dy1 Dy2 Dy1 56.374(14) 2 3
O4 Dy2 Dy1 115.36(13) . 4
O4 Dy2 Dy1 82.86(13) 4 4
O4 Dy2 Dy1 114.87(13) 2 4
O4 Dy2 Dy1 166.68(14) 3 4
O3 Dy2 Dy1 37.43(13) 4 4
O3 Dy2 Dy1 90.64(14) 2 4
O3 Dy2 Dy1 90.91(14) 3 4
O3 Dy2 Dy1 37.87(13) . 4
O2 Dy2 Dy1 41.913(12) . 4
Dy1 Dy2 Dy1 56.374(14) 2 4
Dy1 Dy2 Dy1 83.83(2) 3 4
O11 Dy3 O11 97.4(3) . 4
O11 Dy3 O4 132.1(2) . .
O11 Dy3 O4 77.2(2) 4 .
O11 Dy3 O31 140.5(2) . .
O11 Dy3 O31 79.2(3) 4 .
O4 Dy3 O31 86.0(2) . .
O11 Dy3 O4 76.0(2) . 3
O11 Dy3 O4 131.3(2) 4 3
O4 Dy3 O4 73.4(3) . 3
O31 Dy3 O4 134.9(2) . 3
O11 Dy3 O25 80.4(2) . .
O11 Dy3 O25 146.6(2) 4 .
O4 Dy3 O25 128.41(19) . .
O31 Dy3 O25 81.7(2) . .
O4 Dy3 O25 80.8(2) 3 .
O11 Dy3 O5 67.0(2) . .
O11 Dy3 O5 66.9(2) 4 .
O4 Dy3 O5 67.3(2) . .
O31 Dy3 O5 140.3(2) . .
O4 Dy3 O5 66.3(2) 3 .
O25 Dy3 O5 137.88(16) . .
O11 Dy3 N11 66.1(2) . .
O11 Dy3 N11 81.6(2) 4 .
O4 Dy3 N11 153.5(2) . .
O31 Dy3 N11 74.5(3) . .
O4 Dy3 N11 133.1(2) 3 .
O25 Dy3 N11 67.0(2) . .
O5 Dy3 N11 118.0(3) . .
O11 Dy3 O24 123.3(2) . .
O11 Dy3 O24 138.8(2) 4 .
O4 Dy3 O24 79.7(2) . .
O31 Dy3 O24 65.5(2) . .
O4 Dy3 O24 71.5(2) 3 .
O25 Dy3 O24 49.7(2) . .
O5 Dy3 O24 131.9(3) . .
N11 Dy3 O24 107.2(2) . .
O11 Dy3 Dy3 39.77(16) . 3
O11 Dy3 Dy3 107.00(17) 4 3
O4 Dy3 Dy3 95.62(14) . 3
O31 Dy3 Dy3 173.80(19) . 3
O4 Dy3 Dy3 40.79(13) 3 3
O25 Dy3 Dy3 92.61(16) . 3
O5 Dy3 Dy3 45.28(2) . 3
N11 Dy3 Dy3 105.69(19) . 3
O24 Dy3 Dy3 108.87(15) . 3
O11 Dy3 Dy3 107.07(16) . 4
O11 Dy3 Dy3 39.59(15) 4 4
O4 Dy3 Dy3 42.34(14) . 4
O31 Dy3 Dy3 95.2(2) . 4
O4 Dy3 Dy3 95.45(14) 3 4
O25 Dy3 Dy3 170.67(14) . 4
O5 Dy3 Dy3 45.28(2) . 4
N11 Dy3 Dy3 120.77(19) . 4
O24 Dy3 Dy3 121.02(15) . 4
Dy3 Dy3 Dy3 90.0 3 4
O11 Dy3 Dy2 102.41(16) . .
O11 Dy3 Dy2 102.23(15) 4 .
O4 Dy3 Dy2 36.75(14) . .
O31 Dy3 Dy2 116.89(16) . .
O4 Dy3 Dy2 37.28(14) 3 .
O25 Dy3 Dy2 110.78(14) . .
O5 Dy3 Dy2 55.2(2) . .
N11 Dy3 Dy2 168.36(19) . .
O24 Dy3 Dy2 77.31(14) . .
Dy3 Dy3 Dy2 62.714(7) 3 .
Dy3 Dy3 Dy2 62.714(7) 4 .
C2 N1 C6 117.1(8) . .
C2 N1 Dy1 117.2(6) . .
C6 N1 Dy1 125.6(7) . .
C1 O1 Dy1 128.2(6) . .
C1 O1 Dy1 128.9(5) . 3
Dy1 O1 Dy1 102.9(2) . 3
O1 C1 C2 113.1(8) . .
O1 C1 H1A 109.0 . .
C2 C1 H1A 109.0 . .
O1 C1 H1B 109.0 . .
C2 C1 H1B 109.0 . .
H1A C1 H1B 107.8 . .
N1 C2 C3 123.6(10) . .
N1 C2 C1 116.3(8) . .
C3 C2 C1 120.0(9) . .
C4 C3 C2 120.2(11) . .
C4 C3 H3 119.9 . .
C2 C3 H3 119.9 . .
C3 C4 C5 117.3(11) . .
C3 C4 H4 121.3 . .
C5 C4 H4 121.3 . .
C6 C5 C4 119.7(11) . .
C6 C5 H5 120.1 . .
C4 C5 H5 120.1 . .
N1 C6 C5 122.0(11) . .
N1 C6 H6 119.0 . .
C5 C6 H6 119.0 . .
C12 N11 C16 117.2(9) . .
C12 N11 Dy3 115.0(7) . .
C16 N11 Dy3 126.4(6) . .
C11 O11 Dy3 123.3(6) . .
C11 O11 Dy3 130.8(6) . 3
Dy3 O11 Dy3 100.6(2) . 3
O11 C11 C12 114.5(9) . .
O11 C11 H11A 108.6 . .
C12 C11 H11A 108.6 . .
O11 C11 H11B 108.6 . .
C12 C11 H11B 108.6 . .
H11A C11 H11B 107.6 . .
N11 C12 C13 123.6(11) . .
N11 C12 C11 117.1(9) . .
C13 C12 C11 119.2(10) . .
C14 C13 C12 118.5(11) . .
C14 C13 H13 120.7 . .
C12 C13 H13 120.7 . .
C13 C14 C15 119.4(11) . .
C13 C14 H14 120.3 . .
C15 C14 H14 120.3 . .
C14 C15 C16 117.4(11) . .
C14 C15 H15 121.3 . .
C16 C15 H15 121.3 . .
N11 C16 C15 123.8(10) . .
N11 C16 H16 118.1 . .
C15 C16 H16 118.1 . .
O23 N21 O21 122.7(8) . .
O23 N21 O22 121.2(9) . .
O21 N21 O22 116.1(8) . .
N21 O21 Dy1 93.0(5) . .
N21 O22 Dy1 100.6(6) . .
O26 N22 O24 122.6(9) . .
O26 N22 O25 121.8(9) . .
O24 N22 O25 115.6(8) . .
N22 O24 Dy3 93.3(5) . .
N22 O25 Dy3 100.4(5) . .
C31 N31 C32 122.4(10) . .
C31 N31 C33 120.6(10) . .
C32 N31 C33 116.4(10) . .
C31 O31 Dy3 138.5(8) . .
O31 C31 N31 121.3(11) . .
N31 C32 H32A 109.5 . .
N31 C32 H32B 109.5 . .
H32A C32 H32B 109.5 . .
N31 C32 H32C 109.5 . .
H32A C32 H32C 109.5 . .
H32B C32 H32C 109.5 . .
C34 N32 C35 123.0(10) . .
C34 N32 C36 120.1(9) . .
C35 N32 C36 116.2(10) . .
C34 O32 Dy1 126.4(6) . .
N31 C33 H33A 109.5 . .
N31 C33 H33B 109.5 . .
H33A C33 H33B 109.5 . .
N31 C33 H33C 109.5 . .
H33A C33 H33C 109.5 . .
H33B C33 H33C 109.5 . .
O32 C34 N32 125.9(9) . .
N32 C35 H35A 109.5 . .
N32 C35 H35B 109.5 . .
H35A C35 H35B 109.5 . .
N32 C35 H35C 109.5 . .
H35A C35 H35C 109.5 . .
H35B C35 H35C 109.5 . .
N32 C36 H36A 109.5 . .
N32 C36 H36B 109.5 . .
H36A C36 H36B 109.5 . .
N32 C36 H36C 109.5 . .
H36A C36 H36C 109.5 . .
H36B C36 H36C 109.5 . .
Dy1 O2 Dy1 177.9(4) 2 .
Dy1 O2 Dy1 89.981(8) 2 4
Dy1 O2 Dy1 89.981(8) . 4
Dy1 O2 Dy1 89.981(8) 2 3
Dy1 O2 Dy1 89.981(8) . 3
Dy1 O2 Dy1 177.9(4) 4 3
Dy1 O2 Dy2 89.0(2) 2 .
Dy1 O2 Dy2 89.0(2) . .
Dy1 O2 Dy2 89.0(2) 4 .
Dy1 O2 Dy2 89.0(2) 3 .
Dy1 O3 Dy1 97.7(2) . 4
Dy1 O3 Dy2 103.4(2) . .
Dy1 O3 Dy2 102.9(2) 4 .
Dy3 O4 Dy3 96.9(2) . 4
Dy3 O4 Dy2 108.3(2) . .
Dy3 O4 Dy2 106.0(2) 4 .
Dy3 O5 Dy3 168.7(4) 3 4
Dy3 O5 Dy3 89.44(4) 3 2
Dy3 O5 Dy3 89.44(4) 4 2
Dy3 O5 Dy3 89.44(4) 3 .
Dy3 O5 Dy3 89.44(4) 4 .
Dy3 O5 Dy3 168.7(4) 2 .
C Cl Cl 55.2(4) . 3
C Cl Cl 55.2(4) . 4
Cl Cl Cl 90.000(1) 3 4
Cl C Cl 69.5(9) . 4
Cl C Cl 69.5(9) . 3
Cl C Cl 107.5(17) 4 3
Cl C Cl 107.5(17) . 2
Cl C Cl 69.5(9) 4 2
Cl C Cl 69.5(9) 3 2
O6W O3W O6W 122(8) 2_565 .
O3W O6W O6W 29(4) . 2_565

loop_
_geom_bond_atom_site_label_1
_geom_bond_atom_site_label_2
_geom_bond_distance
_geom_bond_site_symmetry_2
Dy1 O1 2.287(6) .
Dy1 O1 2.289(6) 4
Dy1 O3 2.366(6) .
Dy1 O3 2.385(6) 3
Dy1 O32 2.408(6) .
Dy1 O22 2.473(7) .
Dy1 O2 2.5300(6) .
Dy1 N1 2.630(7) .
Dy1 O21 2.636(6) .
Dy1 Dy1 3.5773(8) 3
Dy1 Dy1 3.5773(8) 4
Dy1 Dy2 3.7867(8) .
Dy2 O4 2.435(6) .
Dy2 O4 2.435(6) 4
Dy2 O4 2.435(6) 2
Dy2 O4 2.435(6) 3
Dy2 O3 2.457(6) 4
Dy2 O3 2.457(6) 2
Dy2 O3 2.457(6) 3
Dy2 O3 2.457(6) .
Dy2 O2 2.864(10) .
Dy2 Dy1 3.7867(8) 2
Dy2 Dy1 3.7867(8) 3
Dy2 Dy1 3.7867(8) 4
Dy3 O11 2.297(6) .
Dy3 O11 2.306(6) 4
Dy3 O4 2.331(6) .
Dy3 O31 2.392(7) .
Dy3 O4 2.403(6) 3
Dy3 O25 2.481(7) .
Dy3 O5 2.5170(11) .
Dy3 N11 2.615(7) .
Dy3 O24 2.632(7) .
Dy3 Dy3 3.5423(8) 3
Dy3 Dy3 3.5423(8) 4
N1 C2 1.296(12) .
N1 C6 1.373(13) .
O1 C1 1.376(11) .
O1 Dy1 2.289(6) 3
C1 C2 1.509(13) .
C1 H1A 0.9900 .
C1 H1B 0.9900 .
C2 C3 1.403(13) .
C3 C4 1.354(15) .
C3 H3 0.9500 .
C4 C5 1.390(15) .
C4 H4 0.9500 .
C5 C6 1.386(13) .
C5 H5 0.9500 .
C6 H6 0.9500 .
N11 C12 1.308(13) .
N11 C16 1.328(12) .
O11 C11 1.399(11) .
O11 Dy3 2.306(6) 3
C11 C12 1.508(15) .
C11 H11A 0.9900 .
C11 H11B 0.9900 .
C12 C13 1.398(13) .
C13 C14 1.366(15) .
C13 H13 0.9500 .
C14 C15 1.370(16) .
C14 H14 0.9500 .
C15 C16 1.405(14) .
C15 H15 0.9500 .
C16 H16 0.9500 .
N21 O23 1.219(10) .
N21 O21 1.276(10) .
N21 O22 1.285(9) .
N22 O26 1.233(10) .
N22 O24 1.271(10) .
N22 O25 1.273(9) .
N31 C31 1.320(13) .
N31 C32 1.440(14) .
N31 C33 1.478(12) .
O31 C31 1.260(12) .
C32 H32A 0.9800 .
C32 H32B 0.9800 .
C32 H32C 0.9800 .
N32 C34 1.280(12) .
N32 C35 1.435(12) .
N32 C36 1.455(13) .
O32 C34 1.271(11) .
C33 H33A 0.9800 .
C33 H33B 0.9800 .
C33 H33C 0.9800 .
C35 H35A 0.9800 .
C35 H35B 0.9800 .
C35 H35C 0.9800 .
C36 H36A 0.9800 .
C36 H36B 0.9800 .
C36 H36C 0.9800 .
O2 Dy1 2.5300(6) 2
O2 Dy1 2.5300(6) 4
O2 Dy1 2.5300(6) 3
O3 Dy1 2.385(6) 4
O4 Dy3 2.403(6) 4
O5 Dy3 2.5170(11) 3
O5 Dy3 2.5170(11) 4
O5 Dy3 2.5170(11) 2
Cl C 1.718(19) .
Cl Cl 1.959(14) 3
Cl Cl 1.959(14) 4
C Cl 1.718(19) 4
C Cl 1.718(19) 3
C Cl 1.718(19) 2
O4W O5W 1.30(4) .
O3W O6W 0.92(3) 2_565
O3W O6W 0.92(3) .
O6W O6W 1.616(6) 2_565
